data_7713708
loop_
_publ_author_name
'Vr\'ana, Jan'
'Ruzickova, Zdenka'
'R\%u\<zi\<cka, Ale\<s'
'Dost\'al, Libor'

_publ_section_title
;
 Synthesis and reactivity of alkali metal aluminates bearing
 bis(organoamido)phosphane ligand
;
_journal_name_full 'Dalton Transactions'
_journal_paper_doi 10.1039/D3DT01859H
_journal_year 2023
_chemical_formula_moiety 'C36 H66 Al2 Li2 N4 O2 P2'
_chemical_formula_sum 'C36 H66 Al2 Li2 N4 O2 P2'
_chemical_formula_weight 716.70
_space_group_crystal_system triclinic
_space_group_IT_number 2
_space_group_name_Hall '-P 1'
_space_group_name_H-M_alt 'P -1'
_atom_sites_solution_hydrogens difmap
_audit_creation_method SHELXL-2013
_audit_update_record
;
2023-07-25 deposited with the CCDC.	2023-07-27 downloaded from the CCDC.
;
_cell_angle_alpha 105.389(4)
_cell_angle_beta 104.811(3)
_cell_angle_gamma 110.097(3)
_cell_formula_units_Z 1
_cell_length_a 10.3410(4)
_cell_length_b 10.4790(4)
_cell_length_c 11.8430(4)
_cell_measurement_reflns_used 22689
_cell_measurement_temperature 150(1)
_cell_measurement_theta_max 27.5
_cell_measurement_theta_min 1
_cell_volume 1073.37(9)
_computing_cell_refinement 'COLLECT and DENZO'
_computing_data_collection 'COLLECT (Hooft, 1998) and DENZO (Otwinowski & Minor, 1997)'
_computing_data_reduction 'COLLECT and DENZO'
_computing_molecular_graphics 'PLATON (Spek, 2003)'
_computing_publication_material 'SHELXL-97 (Sheldrick, 2008)'
_computing_structure_refinement 'SHELXL-2013 (Sheldrick, 2013)'
_computing_structure_solution 'SIR92 (Altomare et al., 1994)'
_diffrn_ambient_temperature 150(1)
_diffrn_detector_area_resol_mean 9.091
_diffrn_measured_fraction_theta_full 0.992
_diffrn_measured_fraction_theta_max 0.992
_diffrn_measurement_device_type 'Bruker Nonius KappaCCD area detector'
_diffrn_measurement_method '\f and \w scans to fill the Ewald sphere'
_diffrn_radiation_monochromator graphite
_diffrn_radiation_source 'fine-focus sealed tube'
_diffrn_radiation_type MoK\a
_diffrn_radiation_wavelength 0.71073
_diffrn_reflns_av_R_equivalents 0.0254
_diffrn_reflns_av_unetI/netI 0.0191
_diffrn_reflns_Laue_measured_fraction_full 0.992
_diffrn_reflns_Laue_measured_fraction_max 0.992
_diffrn_reflns_limit_h_max 13
_diffrn_reflns_limit_h_min -13
_diffrn_reflns_limit_k_max 13
_diffrn_reflns_limit_k_min -13
_diffrn_reflns_limit_l_max 14
_diffrn_reflns_limit_l_min -15
_diffrn_reflns_number 22689
_diffrn_reflns_point_group_measured_fraction_full 0.992
_diffrn_reflns_point_group_measured_fraction_max 0.992
_diffrn_reflns_theta_full 25.242
_diffrn_reflns_theta_max 27.496
_diffrn_reflns_theta_min 1.931
_diffrn_standards_number 0
_exptl_absorpt_coefficient_mu 0.175
_exptl_absorpt_correction_T_max 0.970
_exptl_absorpt_correction_T_min 0.935
_exptl_absorpt_correction_type integration
_exptl_absorpt_process_details
;
Gaussian integration (Coppens, 1970)
;
_exptl_crystal_colour colourless
_exptl_crystal_density_diffrn 1.109
_exptl_crystal_description block
_exptl_crystal_F_000 388
_exptl_crystal_size_max 0.52
_exptl_crystal_size_mid 0.36
_exptl_crystal_size_min 0.23
_refine_diff_density_max 0.293
_refine_diff_density_min -0.242
_refine_diff_density_rms 0.038
_refine_ls_extinction_method none
_refine_ls_goodness_of_fit_ref 1.083
_refine_ls_hydrogen_treatment mixed
_refine_ls_matrix_type full
_refine_ls_number_parameters 235
_refine_ls_number_reflns 4901
_refine_ls_number_restraints 0
_refine_ls_restrained_S_all 1.083
_refine_ls_R_factor_all 0.0389
_refine_ls_R_factor_gt 0.0305
_refine_ls_shift/su_max 0.001
_refine_ls_shift/su_mean 0.000
_refine_ls_structure_factor_coef Fsqd
_refine_ls_weighting_details 'w=1/[\s^2^(Fo^2^)+(0.0289P)^2^+0.4446P] where P=(Fo^2^+2Fc^2^)/3'
_refine_ls_weighting_scheme calc
_refine_ls_wR_factor_gt 0.0724
_refine_ls_wR_factor_ref 0.0788
_reflns_Friedel_coverage 0.000
_reflns_number_gt 4275
_reflns_number_total 4901
_reflns_threshold_expression 'I > 2\s(I)'
_cod_data_source_file d3dt01859h2.cif
_cod_data_source_block ld141123Al1
_cod_original_cell_volume 1073.37(8)
_cod_database_code 7713708
_shelx_space_group_comment
;
The symmetry employed for this shelxl refinement is uniquely defined
by the following loop, which should always be used as a source of
symmetry information in preference to the above space-group names.
They are only intended as comments.
;
_shelxl_version_number 2013-4

loop_
_space_group_symop_operation_xyz
'x, y, z'
'-x, -y, -z'

loop_
_atom_site_label
_atom_site_type_symbol
_atom_site_fract_x
_atom_site_fract_y
_atom_site_fract_z
_atom_site_U_iso_or_equiv
_atom_site_adp_type
_atom_site_occupancy
_atom_site_site_symmetry_order
_atom_site_calc_flag
_atom_site_refinement_flags_posn
_atom_site_refinement_flags_adp
_atom_site_refinement_flags_occupancy
_atom_site_disorder_assembly
_atom_site_disorder_group
P1 P 0.55169(3) 0.42272(3) 0.17999(3) 0.01698(8) Uani 1 1 d . . . . .
Al1 Al 0.51443(4) 0.30511(4) 0.34638(3) 0.01857(9) Uani 1 1 d . . . . .
N1 N 0.41442(10) 0.38379(10) 0.24364(9) 0.01783(19) Uani 1 1 d . . . . .
O1 O 0.36065(11) 0.71920(11) 0.31062(9) 0.0289(2) Uani 1 1 d . . . . .
N2 N 0.64598(11) 0.35604(11) 0.26865(9) 0.01820(19) Uani 1 1 d . . . . .
C1 C 0.65482(13) 0.62546(13) 0.27159(11) 0.0189(2) Uani 1 1 d . . . . .
C3 C 0.80481(15) 0.84107(14) 0.46747(12) 0.0290(3) Uani 1 1 d . . . . .
H3 H 0.8539 0.8821 0.5552 0.035 Uiso 1 1 d R U . . .
C6 C 0.65651(14) 0.71881(14) 0.20648(12) 0.0236(2) Uani 1 1 d . . . . .
H6 H 0.6067 0.6787 0.1189 0.028 Uiso 1 1 d R U . . .
C7 C 0.25724(13) 0.28699(14) 0.14974(11) 0.0234(2) Uani 1 1 d . . . . .
C2 C 0.73188(14) 0.68915(13) 0.40324(12) 0.0240(3) Uani 1 1 d . . . . .
H2 H 0.7341 0.6288 0.4482 0.029 Uiso 1 1 d R U . . .
C5 C 0.73160(16) 0.87115(14) 0.27112(13) 0.0297(3) Uani 1 1 d . . . . .
H5 H 0.7327 0.9320 0.2264 0.036 Uiso 1 1 d R U . . .
C9 C 0.16111(15) 0.25139(17) 0.22649(14) 0.0350(3) Uani 1 1 d . . . . .
H9A H 0.1895 0.1940 0.2700 0.042 Uiso 1 1 d R U . . .
H9B H 0.0581 0.1963 0.1705 0.042 Uiso 1 1 d R U . . .
H9C H 0.1754 0.3416 0.2872 0.042 Uiso 1 1 d R U . . .
C11 C 0.76122(13) 0.31812(13) 0.24075(12) 0.0219(2) Uani 1 1 d . . . . .
C13 C 0.83743(15) 0.28566(16) 0.35104(13) 0.0297(3) Uani 1 1 d . . . . .
H13A H 0.8851 0.3729 0.4275 0.036 Uiso 1 1 d R U . . .
H13B H 0.9107 0.2558 0.3338 0.036 Uiso 1 1 d R U . . .
H13C H 0.7644 0.2080 0.3611 0.036 Uiso 1 1 d R U . . .
C15 C 0.34986(17) 0.76767(17) 0.20701(14) 0.0333(3) Uani 1 1 d . . . . .
H15A H 0.3566 0.7007 0.1369 0.040 Uiso 1 1 d R U . . .
H15B H 0.4281 0.8660 0.2336 0.040 Uiso 1 1 d R U . . .
C12 C 0.87630(16) 0.44595(17) 0.22819(17) 0.0374(3) Uani 1 1 d . . . . .
H12A H 0.8282 0.4669 0.1595 0.045 Uiso 1 1 d R U . . .
H12B H 0.9518 0.4196 0.2117 0.045 Uiso 1 1 d R U . . .
H12C H 0.9212 0.5317 0.3056 0.045 Uiso 1 1 d R U . . .
C8 C 0.24134(15) 0.14260(14) 0.05867(13) 0.0303(3) Uani 1 1 d . . . . .
H8A H 0.3048 0.1643 0.0129 0.036 Uiso 1 1 d R U . . .
H8B H 0.1396 0.0846 0.0000 0.036 Uiso 1 1 d R U . . .
H8C H 0.2695 0.0884 0.1061 0.036 Uiso 1 1 d R U . . .
C4 C 0.80464(16) 0.93216(14) 0.40131(13) 0.0296(3) Uani 1 1 d . . . . .
H4 H 0.8535 1.0341 0.4444 0.035 Uiso 1 1 d R U . . .
C14 C 0.69094(18) 0.18053(17) 0.11831(13) 0.0356(3) Uani 1 1 d . . . . .
H14A H 0.6213 0.0993 0.1274 0.043 Uiso 1 1 d R U . . .
H14B H 0.7676 0.1567 0.1013 0.043 Uiso 1 1 d R U . . .
H14C H 0.6399 0.1994 0.0493 0.043 Uiso 1 1 d R U . . .
C10 C 0.20390(16) 0.36788(16) 0.07244(13) 0.0332(3) Uani 1 1 d . . . . .
H10A H 0.2046 0.4537 0.1282 0.040 Uiso 1 1 d R U . . .
H10B H 0.1044 0.3036 0.0111 0.040 Uiso 1 1 d R U . . .
H10C H 0.2690 0.3973 0.0296 0.040 Uiso 1 1 d R U . . .
C17 C 0.18764(17) 0.82255(16) 0.29758(15) 0.0354(3) Uani 1 1 d . . . . .
H17A H 0.2275 0.9292 0.3318 0.043 Uiso 1 1 d R U . . .
H17B H 0.0850 0.7802 0.2905 0.043 Uiso 1 1 d R U . . .
C16 C 0.19820(18) 0.76612(18) 0.16983(15) 0.0381(3) Uani 1 1 d . . . . .
H16A H 0.1198 0.6673 0.1168 0.046 Uiso 1 1 d R U . . .
H16B H 0.1930 0.8311 0.1256 0.046 Uiso 1 1 d R U . . .
C18 C 0.28109(19) 0.77269(19) 0.38057(14) 0.0391(3) Uani 1 1 d . . . . .
H18A H 0.3506 0.8543 0.4602 0.047 Uiso 1 1 d R U . . .
H18B H 0.2175 0.6947 0.3986 0.047 Uiso 1 1 d R U . . .
Li1 Li 0.4408(2) 0.5872(2) 0.3512(2) 0.0253(4) Uani 1 1 d . . . . .
H1A H 0.436(2) 0.1449(17) 0.3300(17) 0.044(5) Uani 1 1 d . . . . .
H1B H 0.5753(18) 0.3999(18) 0.4933(15) 0.040(5) Uani 1 1 d . . . . .

loop_
_atom_site_aniso_label
_atom_site_aniso_U_11
_atom_site_aniso_U_22
_atom_site_aniso_U_33
_atom_site_aniso_U_23
_atom_site_aniso_U_13
_atom_site_aniso_U_12
P1 0.01964(15) 0.01702(14) 0.01558(14) 0.00642(11) 0.00726(11) 0.00907(11)
Al1 0.02110(18) 0.01894(17) 0.01992(17) 0.00952(14) 0.01006(14) 0.01041(14)
N1 0.0165(4) 0.0187(5) 0.0171(4) 0.0057(4) 0.0061(4) 0.0077(4)
O1 0.0386(5) 0.0367(5) 0.0281(5) 0.0177(4) 0.0180(4) 0.0272(4)
N2 0.0205(5) 0.0200(5) 0.0202(5) 0.0098(4) 0.0102(4) 0.0124(4)
C1 0.0198(5) 0.0182(5) 0.0212(5) 0.0078(4) 0.0096(4) 0.0097(4)
C3 0.0330(7) 0.0227(6) 0.0220(6) 0.0051(5) 0.0063(5) 0.0080(5)
C6 0.0288(6) 0.0234(6) 0.0211(6) 0.0107(5) 0.0104(5) 0.0121(5)
C7 0.0175(5) 0.0237(6) 0.0227(6) 0.0045(5) 0.0049(5) 0.0076(5)
C2 0.0287(6) 0.0203(6) 0.0226(6) 0.0104(5) 0.0086(5) 0.0098(5)
C5 0.0386(7) 0.0227(6) 0.0325(7) 0.0159(5) 0.0151(6) 0.0137(6)
C9 0.0210(6) 0.0396(8) 0.0374(8) 0.0094(6) 0.0133(6) 0.0086(6)
C11 0.0227(6) 0.0238(6) 0.0273(6) 0.0122(5) 0.0137(5) 0.0144(5)
C13 0.0294(7) 0.0373(7) 0.0335(7) 0.0180(6) 0.0140(6) 0.0223(6)
C15 0.0410(8) 0.0407(8) 0.0372(8) 0.0253(7) 0.0213(6) 0.0268(7)
C12 0.0305(7) 0.0413(8) 0.0622(10) 0.0324(8) 0.0300(7) 0.0214(6)
C8 0.0275(7) 0.0227(6) 0.0277(7) 0.0016(5) 0.0063(5) 0.0059(5)
C4 0.0339(7) 0.0175(6) 0.0326(7) 0.0076(5) 0.0119(6) 0.0084(5)
C14 0.0468(9) 0.0378(8) 0.0301(7) 0.0081(6) 0.0183(6) 0.0285(7)
C10 0.0270(7) 0.0378(8) 0.0286(7) 0.0087(6) 0.0013(5) 0.0176(6)
C17 0.0347(7) 0.0322(7) 0.0544(9) 0.0225(7) 0.0242(7) 0.0217(6)
C16 0.0400(8) 0.0430(8) 0.0422(8) 0.0244(7) 0.0135(7) 0.0260(7)
C18 0.0454(9) 0.0513(9) 0.0335(8) 0.0150(7) 0.0198(7) 0.0332(8)
Li1 0.0306(11) 0.0267(11) 0.0239(10) 0.0102(8) 0.0117(9) 0.0176(9)
H1A 0.055(12) 0.022(10) 0.057(12) 0.023(9) 0.027(10) 0.008(9)
H1B 0.035(11) 0.028(10) 0.036(10) 0.002(8) 0.007(9) 0.005(8)

loop_
_atom_type_symbol
_atom_type_description
_atom_type_scat_dispersion_real
_atom_type_scat_dispersion_imag
_atom_type_scat_source
C C 0.0033 0.0016 'International Tables Vol C Tables 4.2.6.8 and 6.1.1.4'
H H 0.0000 0.0000 'International Tables Vol C Tables 4.2.6.8 and 6.1.1.4'
Al Al 0.0645 0.0514 'International Tables Vol C Tables 4.2.6.8 and 6.1.1.4'
Li Li -0.0003 0.0001 'International Tables Vol C Tables 4.2.6.8 and 6.1.1.4'
N N 0.0061 0.0033 'International Tables Vol C Tables 4.2.6.8 and 6.1.1.4'
O O 0.0106 0.0060 'International Tables Vol C Tables 4.2.6.8 and 6.1.1.4'
P P 0.1023 0.0942 'International Tables Vol C Tables 4.2.6.8 and 6.1.1.4'

loop_
_exptl_crystal_face_index_h
_exptl_crystal_face_index_k
_exptl_crystal_face_index_l
_exptl_crystal_face_perp_dist
0 0 -1 0.186
0 0 1 0.165
0 -1 0 0.114
0 1 0 0.095
1 -1 0 0.087
-1 1 0 0.149
-1 0 0 0.167
1 0 0 0.088
1 0 -1 0.226
-1 0 1 0.247

loop_
_geom_angle_atom_site_label_1
_geom_angle_atom_site_label_2
_geom_angle_atom_site_label_3
_geom_angle
_geom_angle_site_symmetry_1
_geom_angle_site_symmetry_3
_geom_angle_publ_flag
N2 P1 N1 91.25(5) . . ?
N2 P1 C1 102.99(5) . . ?
N1 P1 C1 98.78(5) . . ?
N2 P1 Al1 44.16(3) . . ?
N1 P1 Al1 47.10(3) . . ?
C1 P1 Al1 105.99(4) . . ?
N2 P1 Li1 105.29(5) . . ?
N1 P1 Li1 41.29(5) . . ?
C1 P1 Li1 57.99(6) . . ?
Al1 P1 Li1 70.88(4) . . ?
N2 Al1 N1 81.71(4) . . ?
N2 Al1 P1 39.95(3) . . ?
N1 Al1 P1 41.76(3) . . ?
N2 Al1 H1A 119.8(7) . . ?
N1 Al1 H1A 120.2(7) . . ?
P1 Al1 H1A 131.2(7) . . ?
N2 Al1 H1B 115.6(6) . . ?
N1 Al1 H1B 112.8(6) . . ?
P1 Al1 H1B 123.0(6) . . ?
H1A Al1 H1B 105.8(9) . . ?
C7 N1 P1 116.03(8) . . ?
C7 N1 Al1 119.31(8) . . ?
P1 N1 Al1 91.14(4) . . ?
C7 N1 Li1 112.06(9) . . ?
P1 N1 Li1 104.52(8) . . ?
Al1 N1 Li1 111.31(7) . . ?
C15 O1 C18 107.82(10) . . ?
C15 O1 Li1 130.69(10) . . ?
C18 O1 Li1 121.11(11) . . ?
C11 N2 P1 122.21(8) . . ?
C11 N2 Al1 138.75(8) . . ?
P1 N2 Al1 95.90(5) . . ?
C6 C1 C2 118.29(11) . . ?
C6 C1 P1 118.75(9) . . ?
C2 C1 P1 122.97(9) . . ?
C6 C1 Li1 109.18(9) . . ?
C2 C1 Li1 78.05(9) . . ?
P1 C1 Li1 84.17(6) . . ?
C2 C3 C4 120.17(12) . . ?
C2 C3 H3 120.0 . . ?
C4 C3 H3 119.9 . . ?
C5 C6 C1 120.74(11) . . ?
C5 C6 H6 119.6 . . ?
C1 C6 H6 119.7 . . ?
N1 C7 C10 110.48(10) . . ?
N1 C7 C9 106.66(10) . . ?
C10 C7 C9 109.51(11) . . ?
N1 C7 C8 112.14(10) . . ?
C10 C7 C8 108.89(11) . . ?
C9 C7 C8 109.11(11) . . ?
C3 C2 C1 120.75(11) . . ?
C3 C2 Li1 111.25(10) . . ?
C1 C2 Li1 70.97(8) . . ?
C3 C2 H2 119.6 . . ?
C1 C2 H2 119.6 . . ?
Li1 C2 H2 87.8 . . ?
C4 C5 C6 120.20(12) . . ?
C4 C5 H5 120.0 . . ?
C6 C5 H5 119.8 . . ?
C7 C9 H9A 109.6 . . ?
C7 C9 H9B 109.5 . . ?
H9A C9 H9B 109.5 . . ?
C7 C9 H9C 109.3 . . ?
H9A C9 H9C 109.5 . . ?
H9B C9 H9C 109.5 . . ?
N2 C11 C12 110.87(10) . . ?
N2 C11 C13 107.32(10) . . ?
C12 C11 C13 109.53(11) . . ?
N2 C11 C14 110.32(10) . . ?
C12 C11 C14 109.61(12) . . ?
C13 C11 C14 109.14(11) . . ?
C11 C13 H13A 109.4 . . ?
C11 C13 H13B 109.5 . . ?
H13A C13 H13B 109.5 . . ?
C11 C13 H13C 109.5 . . ?
H13A C13 H13C 109.5 . . ?
H13B C13 H13C 109.5 . . ?
O1 C15 C16 104.09(11) . . ?
O1 C15 H15A 110.9 . . ?
C16 C15 H15A 110.8 . . ?
O1 C15 H15B 111.0 . . ?
C16 C15 H15B 111.0 . . ?
H15A C15 H15B 109.0 . . ?
C11 C12 H12A 109.5 . . ?
C11 C12 H12B 109.5 . . ?
H12A C12 H12B 109.5 . . ?
C11 C12 H12C 109.4 . . ?
H12A C12 H12C 109.5 . . ?
H12B C12 H12C 109.5 . . ?
C7 C8 H8A 109.5 . . ?
C7 C8 H8B 109.4 . . ?
H8A C8 H8B 109.5 . . ?
C7 C8 H8C 109.5 . . ?
H8A C8 H8C 109.5 . . ?
H8B C8 H8C 109.5 . . ?
C5 C4 C3 119.83(12) . . ?
C5 C4 H4 120.0 . . ?
C3 C4 H4 120.2 . . ?
C11 C14 H14A 109.6 . . ?
C11 C14 H14B 109.5 . . ?
H14A C14 H14B 109.5 . . ?
C11 C14 H14C 109.4 . . ?
H14A C14 H14C 109.5 . . ?
H14B C14 H14C 109.5 . . ?
C7 C10 H10A 109.4 . . ?
C7 C10 H10B 109.5 . . ?
H10A C10 H10B 109.5 . . ?
C7 C10 H10C 109.6 . . ?
H10A C10 H10C 109.5 . . ?
H10B C10 H10C 109.5 . . ?
C16 C17 C18 104.20(11) . . ?
C16 C17 H17A 111.0 . . ?
C18 C17 H17A 110.8 . . ?
C16 C17 H17B 110.9 . . ?
C18 C17 H17B 111.0 . . ?
H17A C17 H17B 108.9 . . ?
C15 C16 C17 102.18(12) . . ?
C15 C16 H16A 111.4 . . ?
C17 C16 H16A 111.4 . . ?
C15 C16 H16B 111.3 . . ?
C17 C16 H16B 111.2 . . ?
H16A C16 H16B 109.2 . . ?
O1 C18 C17 106.83(12) . . ?
O1 C18 H18A 110.5 . . ?
C17 C18 H18A 110.4 . . ?
O1 C18 H18B 110.3 . . ?
C17 C18 H18B 110.2 . . ?
H18A C18 H18B 108.6 . . ?
O1 Li1 N1 132.52(12) . . ?
O1 Li1 C1 105.07(10) . . ?
N1 Li1 C1 71.71(7) . . ?
O1 Li1 C2 113.17(10) . . ?
N1 Li1 C2 88.39(8) . . ?
C1 Li1 C2 30.99(4) . . ?
O1 Li1 P1 122.70(9) . . ?
N1 Li1 P1 34.19(4) . . ?
C1 Li1 P1 37.84(4) . . ?
C2 Li1 P1 60.42(5) . . ?

loop_
_geom_bond_atom_site_label_1
_geom_bond_atom_site_label_2
_geom_bond_distance
_geom_bond_site_symmetry_2
_geom_bond_publ_flag
P1 N2 1.6958(10) . ?
P1 N1 1.7499(10) . ?
P1 C1 1.8591(12) . ?
P1 Al1 2.6271(5) . ?
P1 Li1 3.015(2) . ?
Al1 N2 1.8398(10) . ?
Al1 N1 1.9248(10) . ?
Al1 H1A 1.525(15) . ?
Al1 H1B 1.583(16) . ?
N1 C7 1.5006(15) . ?
N1 Li1 2.055(2) . ?
O1 C15 1.4408(16) . ?
O1 C18 1.4478(16) . ?
O1 Li1 1.941(2) . ?
N2 C11 1.4642(15) . ?
C1 C6 1.3954(16) . ?
C1 C2 1.3995(17) . ?
C1 Li1 2.570(2) . ?
C3 C2 1.3859(17) . ?
C3 C4 1.3865(19) . ?
C3 H3 0.9300 . ?
C6 C5 1.3904(18) . ?
C6 H6 0.9300 . ?
C7 C10 1.5283(18) . ?
C7 C9 1.5299(18) . ?
C7 C8 1.5336(17) . ?
C2 Li1 2.659(3) . ?
C2 H2 0.9300 . ?
C5 C4 1.3806(19) . ?
C5 H5 0.9299 . ?
C9 H9A 0.9600 . ?
C9 H9B 0.9600 . ?
C9 H9C 0.9600 . ?
C11 C12 1.5276(18) . ?
C11 C13 1.5286(17) . ?
C11 C14 1.5301(18) . ?
C13 H13A 0.9600 . ?
C13 H13B 0.9601 . ?
C13 H13C 0.9600 . ?
C15 C16 1.510(2) . ?
C15 H15A 0.9700 . ?
C15 H15B 0.9700 . ?
C12 H12A 0.9600 . ?
C12 H12B 0.9600 . ?
C12 H12C 0.9600 . ?
C8 H8A 0.9600 . ?
C8 H8B 0.9600 . ?
C8 H8C 0.9599 . ?
C4 H4 0.9300 . ?
C14 H14A 0.9599 . ?
C14 H14B 0.9600 . ?
C14 H14C 0.9601 . ?
C10 H10A 0.9601 . ?
C10 H10B 0.9600 . ?
C10 H10C 0.9599 . ?
C17 C16 1.518(2) . ?
C17 C18 1.519(2) . ?
C17 H17A 0.9701 . ?
C17 H17B 0.9699 . ?
C16 H16A 0.9700 . ?
C16 H16B 0.9700 . ?
C18 H18A 0.9700 . ?
C18 H18B 0.9700 . ?
